data_2310705
loop_
_publ_author_name
'Anderson, T. H.'
'Lingafelter, E. C.'

_publ_section_title
;
 The structure of potassium fluoride dihydrate
;
_journal_name_full 'Acta Crystallographica (1,1948-23,1967)'
_journal_page_first 181
_journal_page_last 182
_journal_volume 4
_journal_year 1951
_chemical_formula_sum 'F H4 K O2'
_chemical_name_systematic 'K F (H2 O)2'
_space_group_IT_number 26
_symmetry_space_group_name_Hall 'P 2c -2'
_symmetry_space_group_name_H-M 'P m c 21'
_cell_angle_alpha 90
_cell_angle_beta 90
_cell_angle_gamma 90
_cell_formula_units_Z 2
_cell_length_a 4.06
_cell_length_b 5.15
_cell_length_c 8.87
_cell_volume 185.463
_citation_journal_id_ASTM ACCRA9
_cod_data_source_file Anderson_ACCRA9_1951_17.cif
_cod_data_source_block H4F1K1O2
_cod_original_cell_volume 185.4628
_cod_original_formula_sum 'H4 F1 K1 O2'
_cod_database_code 2310705

loop_
_symmetry_equiv_pos_as_xyz
x,y,z
-x,-y,z+1/2
-x,y,z
x,-y,z+1/2

loop_
_atom_site_label
_atom_site_type_symbol
_atom_site_fract_x
_atom_site_fract_y
_atom_site_fract_z
_atom_site_occupancy
_atom_site_U_iso_or_equiv
_atom_site_attached_hydrogens
O2 O-2 0 0.307 0.405 1 0.0 2
O1 O-2 0.5 0.189 0.705 1 0.0 2
F1 F-1 0 0.091 0.117 1 0.0 0
K1 K+1 0.5 0.391 0 1 0.0 0
